data_2019969
loop_
_publ_author_name
'Schwarzer, Anke'
'Fels, Sabine'
'B\"ohme, Uwe'

_publ_section_title
;
 Two reversible enantiotropic phase transitions in a pentacoordinate
 silicon complex with an <i>O</i>,<i>N</i>,<i>O</i>'-tridentate valinate
 ligand
;
_journal_coeditor_code EG3182
_journal_issue 6
_journal_name_full 'Acta Crystallographica Section C'
_journal_page_first 511
_journal_page_last 516
_journal_paper_doi 10.1107/S2053229615009778
_journal_volume 71
_journal_year 2015
_chemical_formula_iupac 'C12 H21 N O3 Si'
_chemical_formula_moiety 'C12 H21 N O3 Si'
_chemical_formula_sum 'C12 H21 N O3 Si'
_chemical_formula_weight 255.39
_chemical_name_systematic
Dimethyl[<i>N</i>-(4-oxidopent-3-en-2-ylidene)valinato-\k^3^<i>O</i>,<i>N</i>,<i>O</i>']silicon(II)
_space_group_crystal_system orthorhombic
_space_group_IT_number 19
_space_group_name_Hall 'P 2ac 2ab'
_space_group_name_H-M_alt 'P 21 21 21'
_symmetry_space_group_name_Hall 'P 2ac 2ab'
_symmetry_space_group_name_H-M 'P 21 21 21'
_atom_sites_solution_hydrogens geom
_audit_creation_method SHELXL-2012
_cell_angle_alpha 90
_cell_angle_beta 90
_cell_angle_gamma 90
_cell_formula_units_Z 12
_cell_length_a 22.9355(7)
_cell_length_b 8.1571(2)
_cell_length_c 22.1230(5)
_cell_measurement_reflns_used 43033
_cell_measurement_temperature 123(2)
_cell_measurement_theta_max 29.90
_cell_measurement_theta_min 1.28
_cell_volume 4138.93(19)
_computing_cell_refinement
;
X-AREA (Stoe & Cie, 2009)
;
_computing_data_collection
;
X-AREA (Stoe & Cie, 2009)
;
_computing_data_reduction
;
X-RED (Stoe & Cie, 2009)
;
_computing_molecular_graphics
;
ORTEP-3 for Windows (Farrugia, 2012)
;
_computing_publication_material
;
<i>WinGX</i> (Farrugia, 2012), <i>publCIF</i> (Westrip, 2010)
and
<i>SHELXLE</i> (H\"ubschle <i>et al.</i>,  2011)
;
_computing_structure_refinement
;
SHELXL2014 (Sheldrick, 2015)
;
_computing_structure_solution
;
SHELXS97 (Sheldrick, 2008)
;
_diffrn_ambient_temperature 123(2)
_diffrn_detector_area_resol_mean 6.67
_diffrn_measured_fraction_theta_full 0.997
_diffrn_measured_fraction_theta_max 0.998
_diffrn_measurement_device '2-circle goniometer'
_diffrn_measurement_device_type 'Stoe IPDS 2'
_diffrn_measurement_method 'rotation method'
_diffrn_radiation_monochromator 'plane graphite'
_diffrn_radiation_type 'Mo K\a'
_diffrn_radiation_wavelength 0.71073
_diffrn_reflns_av_R_equivalents 0.0604
_diffrn_reflns_limit_h_max 29
_diffrn_reflns_limit_h_min -29
_diffrn_reflns_limit_k_max 9
_diffrn_reflns_limit_k_min -10
_diffrn_reflns_limit_l_max 28
_diffrn_reflns_limit_l_min -28
_diffrn_reflns_number 43033
_diffrn_reflns_theta_full 25.242
_diffrn_reflns_theta_max 27.491
_diffrn_reflns_theta_min 1.841
_exptl_absorpt_coefficient_mu 0.168
_exptl_absorpt_correction_T_max 0.8290
_exptl_absorpt_correction_T_min 0.6648
_exptl_absorpt_correction_type integration
_exptl_absorpt_process_details
;
(X-RED; Stoe & Cie, 2009)
;
_exptl_crystal_colour Colorless
_exptl_crystal_density_diffrn 1.230
_exptl_crystal_description Prism
_exptl_crystal_F_000 1656
_exptl_crystal_size_max 0.400
_exptl_crystal_size_mid 0.210
_exptl_crystal_size_min 0.180
_refine_diff_density_max 0.215
_refine_diff_density_min -0.268
_refine_ls_abs_structure_details
;
Flack <i>x</i> determined using 3434 quotients [(I+)-(I-)]/[(I+)+(I-)]
(Parsons & Flack, 2004)
;
_refine_ls_abs_structure_Flack 0.02(5)
_refine_ls_extinction_method none
_refine_ls_goodness_of_fit_ref 1.111
_refine_ls_hydrogen_treatment constr
_refine_ls_matrix_type full
_refine_ls_number_parameters 478
_refine_ls_number_reflns 9511
_refine_ls_number_restraints 0
_refine_ls_restrained_S_all 1.111
_refine_ls_R_factor_all 0.0521
_refine_ls_R_factor_gt 0.0426
_refine_ls_shift/su_max 0.021
_refine_ls_shift/su_mean 0.000
_refine_ls_structure_factor_coef Fsqd
_refine_ls_weighting_details
;
 w=1/[\s^2^(Fo^2^)+(0.0424P)^2^+1.7433P]
 where P=(Fo^2^+2Fc^2^)/3
;
_refine_ls_weighting_scheme calc
_refine_ls_wR_factor_gt 0.0963
_refine_ls_wR_factor_ref 0.1035
_reflns_number_gt 8495
_reflns_number_total 9511
_reflns_threshold_expression I>2\s(I)
_cod_data_source_file eg3182sup1.cif
_cod_data_source_block II-LT
_cod_database_code 2019969
_shelx_space_group_comment
;
The symmetry employed for this shelxl refinement is uniquely defined
by the following loop, which should always be used as a source of
symmetry information in preference to the above space-group names.
They are only intended as comments.
;
_shelx_estimated_absorpt_t_min 0.936
_shelx_estimated_absorpt_t_max 0.970
_shelxl_version_number .000002012

loop_
_space_group_symop_operation_xyz
'x, y, z'
'-x+1/2, -y, z+1/2'
'x+1/2, -y+1/2, -z'
'-x, y+1/2, -z+1/2'

loop_
_atom_site_type_symbol
_atom_site_label
_atom_site_fract_x
_atom_site_fract_y
_atom_site_fract_z
_atom_site_U_iso_or_equiv
_atom_site_adp_type
_atom_site_calc_flag
_atom_site_occupancy
Si Si1A 0.63846(3) 0.28236(9) 0.41647(3) 0.01680(15) Uani d 1
N N1A 0.70137(10) 0.1932(3) 0.37641(10) 0.0157(4) Uani d 1
O O1A 0.60044(8) 0.0861(2) 0.41119(9) 0.0200(4) Uani d 1
O O2A 0.68345(9) 0.4684(2) 0.41792(10) 0.0234(4) Uani d 1
O O3A 0.77010(9) 0.5749(2) 0.39354(11) 0.0264(5) Uani d 1
C C1A 0.58576(15) -0.1878(4) 0.44422(17) 0.0332(7) Uani d 1
H H1AA 0.6086 -0.2873 0.4519 0.050 Uiso calc 1
H H1AB 0.5557 -0.2111 0.4139 0.050 Uiso calc 1
H H1AC 0.5672 -0.1518 0.4819 0.050 Uiso calc 1
C C2A 0.62522(13) -0.0554(3) 0.42132(12) 0.0207(5) Uani d 1
C C3A 0.68320(12) -0.0817(3) 0.40973(13) 0.0207(5) Uani d 1
H H3A 0.6998 -0.1844 0.4203 0.025 Uiso calc 1
C C4A 0.71916(12) 0.0384(3) 0.38265(12) 0.0170(5) Uani d 1
C C5A 0.77813(12) -0.0165(3) 0.36127(13) 0.0222(6) Uani d 1
H H5AA 0.7829 -0.1337 0.3695 0.033 Uiso calc 1
H H5AB 0.8084 0.0455 0.3826 0.033 Uiso calc 1
H H5AC 0.7815 0.0031 0.3177 0.033 Uiso calc 1
C C6A 0.73960(12) 0.3191(3) 0.34851(12) 0.0180(5) Uani d 1
H H6A 0.7810 0.2807 0.3482 0.022 Uiso calc 1
C C7A 0.73308(12) 0.4681(3) 0.38945(13) 0.0200(5) Uani d 1
C C8A 0.71945(13) 0.3621(4) 0.28351(13) 0.0231(6) Uani d 1
H H8A 0.6777 0.3970 0.2856 0.028 Uiso calc 1
C C9A 0.75484(18) 0.5052(5) 0.25782(16) 0.0398(8) Uani d 1
H H9AA 0.7410 0.5310 0.2170 0.060 Uiso calc 1
H H9AB 0.7961 0.4748 0.2562 0.060 Uiso calc 1
H H9AC 0.7500 0.6015 0.2838 0.060 Uiso calc 1
C C10A 0.72330(16) 0.2156(4) 0.24123(14) 0.0338(7) Uani d 1
H H10A 0.7059 0.2440 0.2022 0.051 Uiso calc 1
H H10B 0.7022 0.1228 0.2589 0.051 Uiso calc 1
H H10C 0.7643 0.1856 0.2354 0.051 Uiso calc 1
C C11A 0.57848(13) 0.3802(3) 0.37275(14) 0.0247(6) Uani d 1
H H11A 0.5429 0.3813 0.3972 0.037 Uiso calc 1
H H11B 0.5716 0.3179 0.3356 0.037 Uiso calc 1
H H11C 0.5894 0.4929 0.3625 0.037 Uiso calc 1
C C12A 0.63737(14) 0.2759(4) 0.50095(13) 0.0284(6) Uani d 1
H H12A 0.6022 0.3308 0.5158 0.043 Uiso calc 1
H H12B 0.6720 0.3318 0.5168 0.043 Uiso calc 1
H H12C 0.6374 0.1615 0.5145 0.043 Uiso calc 1
Si Si1B 0.30684(3) 0.28980(9) 0.41285(3) 0.01629(15) Uani d 1
N N1B 0.37120(9) 0.2007(3) 0.37501(10) 0.0161(4) Uani d 1
O O1B 0.27004(8) 0.0917(2) 0.40874(9) 0.0195(4) Uani d 1
O O2B 0.35105(8) 0.4783(2) 0.41281(9) 0.0218(4) Uani d 1
O O3B 0.43847(9) 0.5833(2) 0.39117(10) 0.0277(5) Uani d 1
C C1B 0.25603(14) -0.1812(4) 0.44293(16) 0.0285(7) Uani d 1
H H1BA 0.2787 -0.2820 0.4484 0.043 Uiso calc 1
H H1BB 0.2246 -0.2009 0.4138 0.043 Uiso calc 1
H H1BC 0.2393 -0.1479 0.4818 0.043 Uiso calc 1
C C2B 0.29487(12) -0.0487(3) 0.41987(12) 0.0198(5) Uani d 1
C C3B 0.35327(12) -0.0742(3) 0.40937(12) 0.0199(5) Uani d 1
H H3B 0.3700 -0.1766 0.4204 0.024 Uiso calc 1
C C4B 0.38926(12) 0.0460(3) 0.38287(12) 0.0182(5) Uani d 1
C C5B 0.44929(12) -0.0069(3) 0.36393(13) 0.0217(6) Uani d 1
H H5BA 0.4540 -0.1245 0.3715 0.033 Uiso calc 1
H H5BB 0.4785 0.0542 0.3872 0.033 Uiso calc 1
H H5BC 0.4546 0.0152 0.3207 0.033 Uiso calc 1
C C6B 0.40930(12) 0.3249(3) 0.34704(12) 0.0178(5) Uani d 1
H H6B 0.4508 0.2875 0.3478 0.021 Uiso calc 1
C C7B 0.40163(12) 0.4761(3) 0.38653(13) 0.0198(5) Uani d 1
C C8B 0.39025(13) 0.3643(3) 0.28137(13) 0.0223(6) Uani d 1
H H8B 0.3485 0.3993 0.2824 0.027 Uiso calc 1
C C9B 0.42597(18) 0.5057(5) 0.25520(16) 0.0417(9) Uani d 1
H H9BA 0.4130 0.5283 0.2138 0.063 Uiso calc 1
H H9BB 0.4673 0.4756 0.2549 0.063 Uiso calc 1
H H9BC 0.4205 0.6037 0.2801 0.063 Uiso calc 1
C C10B 0.39475(16) 0.2154(4) 0.24041(13) 0.0325(7) Uani d 1
H H10D 0.3774 0.2408 0.2010 0.049 Uiso calc 1
H H10E 0.3739 0.1231 0.2588 0.049 Uiso calc 1
H H10F 0.4359 0.1862 0.2349 0.049 Uiso calc 1
C C11B 0.24688(13) 0.3824(3) 0.36753(14) 0.0236(6) Uani d 1
H H11D 0.2094 0.3588 0.3869 0.035 Uiso calc 1
H H11E 0.2472 0.3358 0.3267 0.035 Uiso calc 1
H H11F 0.2525 0.5013 0.3651 0.035 Uiso calc 1
C C12B 0.30438(13) 0.2907(4) 0.49698(13) 0.0265(6) Uani d 1
H H12D 0.2678 0.3409 0.5105 0.040 Uiso calc 1
H H12E 0.3374 0.3539 0.5127 0.040 Uiso calc 1
H H12F 0.3066 0.1779 0.5120 0.040 Uiso calc 1
Si Si1C -0.02968(3) 0.25856(9) 0.40645(3) 0.01834(15) Uani d 1
N N1C 0.03313(10) 0.1506(2) 0.37282(9) 0.0160(4) Uani d 1
O O1C -0.06880(9) 0.0636(2) 0.41234(9) 0.0226(4) Uani d 1
O O2C 0.01433(9) 0.4415(2) 0.39337(10) 0.0254(4) Uani d 1
O O3C 0.09361(11) 0.5450(3) 0.34929(13) 0.0397(6) Uani d 1
C C1C -0.08783(15) -0.2033(4) 0.45027(14) 0.0306(7) Uani d 1
H H1CA -0.0674 -0.3079 0.4557 0.046 Uiso calc 1
H H1CB -0.1203 -0.2182 0.4220 0.046 Uiso calc 1
H H1CC -0.1029 -0.1655 0.4893 0.046 Uiso calc 1
C C2C -0.04647(13) -0.0789(3) 0.42548(12) 0.0214(6) Uani d 1
C C3C 0.01134(13) -0.1132(3) 0.41533(13) 0.0214(6) Uani d 1
H H3C 0.0266 -0.2150 0.4289 0.026 Uiso calc 1
C C4C 0.04853(12) -0.0036(3) 0.38566(12) 0.0178(5) Uani d 1
C C5C 0.10794(13) -0.0673(3) 0.36788(14) 0.0241(6) Uani d 1
H H5CA 0.1111 -0.1833 0.3789 0.036 Uiso calc 1
H H5CB 0.1381 -0.0046 0.3891 0.036 Uiso calc 1
H H5CC 0.1132 -0.0551 0.3241 0.036 Uiso calc 1
C C6C 0.07432(12) 0.2568(3) 0.33992(12) 0.0184(5) Uani d 1
H H6C 0.1149 0.2273 0.3524 0.022 Uiso calc 1
C C7C 0.06152(13) 0.4303(3) 0.36126(14) 0.0249(6) Uani d 1
C C8C 0.06928(12) 0.2360(4) 0.27017(12) 0.0231(6) Uani d 1
H H8C 0.0749 0.1169 0.2612 0.028 Uiso calc 1
C C9C 0.11780(15) 0.3289(5) 0.23754(16) 0.0375(8) Uani d 1
H H9CA 0.1168 0.3022 0.1944 0.056 Uiso calc 1
H H9CB 0.1556 0.2971 0.2544 0.056 Uiso calc 1
H H9CC 0.1121 0.4471 0.2429 0.056 Uiso calc 1
C C10C 0.00968(14) 0.2836(4) 0.24615(14) 0.0320(7) Uani d 1
H H10G 0.0077 0.2596 0.2028 0.048 Uiso calc 1
H H10H 0.0033 0.4010 0.2527 0.048 Uiso calc 1
H H10I -0.0204 0.2208 0.2674 0.048 Uiso calc 1
C C11C -0.09269(13) 0.3429(4) 0.36269(15) 0.0272(6) Uani d 1
H H11G -0.1254 0.3635 0.3902 0.041 Uiso calc 1
H H11H -0.1046 0.2636 0.3318 0.041 Uiso calc 1
H H11I -0.0811 0.4457 0.3432 0.041 Uiso calc 1
C C12C -0.02842(14) 0.2859(4) 0.49034(13) 0.0290(6) Uani d 1
H H12G -0.0672 0.3191 0.5044 0.043 Uiso calc 1
H H12H 0.0000 0.3706 0.5010 0.043 Uiso calc 1
H H12I -0.0175 0.1822 0.5096 0.043 Uiso calc 1

loop_
_atom_site_aniso_label
_atom_site_aniso_U_11
_atom_site_aniso_U_22
_atom_site_aniso_U_33
_atom_site_aniso_U_12
_atom_site_aniso_U_13
_atom_site_aniso_U_23
Si1A 0.0165(3) 0.0149(3) 0.0190(3) 0.0023(3) 0.0013(3) -0.0013(3)
N1A 0.0181(10) 0.0122(9) 0.0169(10) 0.0007(8) -0.0004(8) 0.0000(8)
O1A 0.0176(9) 0.0168(8) 0.0257(10) 0.0020(7) 0.0022(8) 0.0010(8)
O2A 0.0211(10) 0.0166(9) 0.0324(11) 0.0017(7) 0.0024(9) -0.0067(9)
O3A 0.0265(11) 0.0161(9) 0.0365(12) -0.0037(8) -0.0017(9) -0.0029(9)
C1A 0.0306(17) 0.0211(14) 0.0479(19) 0.0009(13) 0.0106(15) 0.0095(14)
C2A 0.0264(14) 0.0165(12) 0.0193(12) 0.0013(10) 0.0027(11) 0.0015(10)
C3A 0.0248(14) 0.0148(11) 0.0225(14) 0.0030(10) 0.0011(11) 0.0028(10)
C4A 0.0187(12) 0.0151(11) 0.0172(12) 0.0020(10) -0.0029(10) -0.0027(10)
C5A 0.0215(14) 0.0181(12) 0.0271(14) 0.0033(11) 0.0023(12) -0.0037(11)
C6A 0.0186(13) 0.0153(12) 0.0200(13) -0.0009(10) 0.0013(10) 0.0008(10)
C7A 0.0223(13) 0.0143(12) 0.0233(13) 0.0017(10) -0.0020(11) 0.0006(10)
C8A 0.0258(15) 0.0238(14) 0.0198(13) -0.0027(12) -0.0009(11) 0.0030(11)
C9A 0.051(2) 0.0380(19) 0.0305(17) -0.0124(17) 0.0043(16) 0.0082(15)
C10A 0.050(2) 0.0303(16) 0.0212(14) -0.0031(15) -0.0024(14) -0.0021(13)
C11A 0.0217(14) 0.0207(13) 0.0318(15) 0.0041(11) 0.0001(12) 0.0039(12)
C12A 0.0268(15) 0.0373(18) 0.0209(12) -0.0011(14) 0.0034(12) -0.0054(13)
Si1B 0.0172(3) 0.0149(3) 0.0168(3) 0.0022(3) 0.0015(3) -0.0006(3)
N1B 0.0180(10) 0.0140(10) 0.0163(10) 0.0000(8) 0.0011(8) -0.0005(8)
O1B 0.0193(9) 0.0166(8) 0.0228(10) 0.0012(7) 0.0003(8) 0.0001(8)
O2B 0.0212(10) 0.0161(9) 0.0281(10) 0.0010(7) 0.0043(8) -0.0031(8)
O3B 0.0260(11) 0.0167(9) 0.0404(12) -0.0020(8) 0.0034(10) -0.0029(9)
C1B 0.0264(15) 0.0208(14) 0.0381(17) -0.0012(12) 0.0078(13) 0.0027(13)
C2B 0.0248(14) 0.0159(11) 0.0187(12) 0.0006(10) 0.0002(11) 0.0010(10)
C3B 0.0255(14) 0.0149(11) 0.0193(13) 0.0017(10) -0.0010(11) 0.0010(10)
C4B 0.0203(13) 0.0181(12) 0.0163(12) 0.0028(10) -0.0029(10) -0.0018(10)
C5B 0.0205(13) 0.0175(12) 0.0271(14) 0.0035(10) 0.0024(11) -0.0005(11)
C6B 0.0169(12) 0.0159(12) 0.0205(13) -0.0010(10) 0.0002(10) -0.0005(10)
C7B 0.0215(13) 0.0146(11) 0.0232(13) 0.0011(10) -0.0017(11) 0.0003(10)
C8B 0.0239(14) 0.0221(13) 0.0209(13) 0.0005(11) 0.0018(11) 0.0028(11)
C9B 0.055(2) 0.0401(19) 0.0295(17) -0.0140(18) 0.0067(16) 0.0112(15)
C10B 0.0441(19) 0.0324(16) 0.0209(13) 0.0027(15) -0.0028(13) -0.0021(13)
C11B 0.0226(14) 0.0192(13) 0.0289(15) 0.0036(11) -0.0027(12) 0.0042(12)
C12B 0.0260(15) 0.0339(16) 0.0197(13) -0.0027(13) 0.0031(11) -0.0045(12)
Si1C 0.0184(3) 0.0163(3) 0.0203(3) 0.0012(3) 0.0010(3) -0.0013(3)
N1C 0.0187(11) 0.0135(9) 0.0158(10) 0.0005(9) -0.0017(9) -0.0005(8)
O1C 0.0221(10) 0.0195(9) 0.0262(10) -0.0001(8) 0.0019(8) 0.0012(8)
O2C 0.0237(10) 0.0155(8) 0.0370(11) 0.0003(8) 0.0054(9) -0.0030(8)
O3C 0.0343(13) 0.0173(10) 0.0675(17) -0.0064(9) 0.0124(12) -0.0018(11)
C1C 0.0377(18) 0.0241(14) 0.0299(15) -0.0072(13) 0.0045(13) 0.0049(12)
C2C 0.0305(15) 0.0172(12) 0.0165(12) -0.0028(11) -0.0007(11) 0.0001(10)
C3C 0.0291(15) 0.0154(11) 0.0198(12) 0.0012(10) -0.0024(11) 0.0019(10)
C4C 0.0224(13) 0.0154(11) 0.0157(11) 0.0022(10) -0.0040(10) -0.0020(9)
C5C 0.0252(15) 0.0167(12) 0.0304(15) 0.0044(11) -0.0030(12) -0.0017(11)
C6C 0.0166(12) 0.0161(12) 0.0223(12) -0.0014(10) 0.0002(10) 0.0004(10)
C7C 0.0236(15) 0.0162(12) 0.0349(16) -0.0004(11) -0.0017(12) -0.0003(11)
C8C 0.0245(14) 0.0237(13) 0.0211(12) -0.0017(12) 0.0011(11) 0.0039(11)
C9C 0.0315(17) 0.048(2) 0.0331(17) -0.0059(16) 0.0085(14) 0.0082(15)
C10C 0.0318(16) 0.0405(18) 0.0235(13) -0.0009(14) -0.0015(12) 0.0093(13)
C11C 0.0228(14) 0.0248(14) 0.0341(16) 0.0054(12) 0.0006(12) 0.0057(12)
C12C 0.0262(15) 0.0354(16) 0.0252(14) -0.0037(14) 0.0023(12) -0.0082(12)

loop_
_atom_type_symbol
_atom_type_description
_atom_type_scat_dispersion_real
_atom_type_scat_dispersion_imag
_atom_type_scat_source
C C 0.0033 0.0016 'International Tables Vol C Tables 4.2.6.8 and 6.1.1.4'
H H 0.0000 0.0000 'International Tables Vol C Tables 4.2.6.8 and 6.1.1.4'
N N 0.0061 0.0033 'International Tables Vol C Tables 4.2.6.8 and 6.1.1.4'
O O 0.0106 0.0060 'International Tables Vol C Tables 4.2.6.8 and 6.1.1.4'
Si Si 0.0817 0.0704 'International Tables Vol C Tables 4.2.6.8 and 6.1.1.4'

loop_
_geom_angle_atom_site_label_1
_geom_angle_atom_site_label_2
_geom_angle_atom_site_label_3
_geom_angle
O1A Si1A O2A 173.77(10)
O1A Si1A N1A 89.84(9)
O2A Si1A N1A 83.95(9)
O1A Si1A C11A 89.40(11)
O2A Si1A C11A 94.02(11)
N1A Si1A C11A 119.86(12)
O1A Si1A C12A 91.87(12)
O2A Si1A C12A 90.77(13)
N1A Si1A C12A 118.68(13)
C11A Si1A C12A 121.44(14)
C4A N1A C6A 121.1(2)
C4A N1A Si1A 124.27(19)
C6A N1A Si1A 112.92(16)
C2A O1A Si1A 123.77(18)
C7A O2A Si1A 118.80(17)
C2A C1A H1AA 109.5
C2A C1A H1AB 109.5
H1AA C1A H1AB 109.5
C2A C1A H1AC 109.5
H1AA C1A H1AC 109.5
H1AB C1A H1AC 109.5
O1A C2A C3A 121.9(2)
O1A C2A C1A 115.6(2)
C3A C2A C1A 122.4(2)
C2A C3A C4A 122.5(2)
C2A C3A H3A 118.8
C4A C3A H3A 118.8
N1A C4A C3A 121.4(2)
N1A C4A C5A 121.6(2)
C3A C4A C5A 116.9(2)
C4A C5A H5AA 109.5
C4A C5A H5AB 109.5
H5AA C5A H5AB 109.5
C4A C5A H5AC 109.5
H5AA C5A H5AC 109.5
H5AB C5A H5AC 109.5
N1A C6A C7A 104.3(2)
N1A C6A C8A 111.5(2)
C7A C6A C8A 110.0(2)
N1A C6A H6A 110.3
C7A C6A H6A 110.3
C8A C6A H6A 110.3
O3A C7A O2A 124.9(3)
O3A C7A C6A 123.1(3)
O2A C7A C6A 112.1(2)
C10A C8A C9A 109.9(3)
C10A C8A C6A 112.0(2)
C9A C8A C6A 111.0(3)
C10A C8A H8A 107.9
C9A C8A H8A 107.9
C6A C8A H8A 107.9
C8A C9A H9AA 109.5
C8A C9A H9AB 109.5
H9AA C9A H9AB 109.5
C8A C9A H9AC 109.5
H9AA C9A H9AC 109.5
H9AB C9A H9AC 109.5
C8A C10A H10A 109.5
C8A C10A H10B 109.5
H10A C10A H10B 109.5
C8A C10A H10C 109.5
H10A C10A H10C 109.5
H10B C10A H10C 109.5
Si1A C11A H11A 109.5
Si1A C11A H11B 109.5
H11A C11A H11B 109.5
Si1A C11A H11C 109.5
H11A C11A H11C 109.5
H11B C11A H11C 109.5
Si1A C12A H12A 109.5
Si1A C12A H12B 109.5
H12A C12A H12B 109.5
Si1A C12A H12C 109.5
H12A C12A H12C 109.5
H12B C12A H12C 109.5
O1B Si1B O2B 173.50(10)
O1B Si1B N1B 89.91(9)
O2B Si1B N1B 83.59(9)
O1B Si1B C11B 89.47(11)
O2B Si1B C11B 93.88(12)
N1B Si1B C11B 120.40(12)
O1B Si1B C12B 92.25(12)
O2B Si1B C12B 90.80(12)
N1B Si1B C12B 118.62(12)
C11B Si1B C12B 120.95(14)
C4B N1B C6B 121.2(2)
C4B N1B Si1B 124.02(18)
C6B N1B Si1B 113.18(16)
C2B O1B Si1B 124.53(18)
C7B O2B Si1B 118.72(17)
C2B C1B H1BA 109.5
C2B C1B H1BB 109.5
H1BA C1B H1BB 109.5
C2B C1B H1BC 109.5
H1BA C1B H1BC 109.5
H1BB C1B H1BC 109.5
O1B C2B C3B 121.8(2)
O1B C2B C1B 116.2(2)
C3B C2B C1B 122.0(2)
C2B C3B C4B 122.4(2)
C2B C3B H3B 118.8
C4B C3B H3B 118.8
N1B C4B C3B 121.9(2)
N1B C4B C5B 121.2(2)
C3B C4B C5B 116.9(2)
C4B C5B H5BA 109.5
C4B C5B H5BB 109.5
H5BA C5B H5BB 109.5
C4B C5B H5BC 109.5
H5BA C5B H5BC 109.5
H5BB C5B H5BC 109.5
N1B C6B C7B 104.3(2)
N1B C6B C8B 111.6(2)
C7B C6B C8B 109.7(2)
N1B C6B H6B 110.3
C7B C6B H6B 110.3
C8B C6B H6B 110.3
O3B C7B O2B 124.8(3)
O3B C7B C6B 123.3(3)
O2B C7B C6B 111.8(2)
C10B C8B C9B 109.9(3)
C10B C8B C6B 112.0(2)
C9B C8B C6B 111.1(3)
C10B C8B H8B 107.9
C9B C8B H8B 107.9
C6B C8B H8B 107.9
C8B C9B H9BA 109.5
C8B C9B H9BB 109.5
H9BA C9B H9BB 109.5
C8B C9B H9BC 109.5
H9BA C9B H9BC 109.5
H9BB C9B H9BC 109.5
C8B C10B H10D 109.5
C8B C10B H10E 109.5
H10D C10B H10E 109.5
C8B C10B H10F 109.5
H10D C10B H10F 109.5
H10E C10B H10F 109.5
Si1B C11B H11D 109.5
Si1B C11B H11E 109.5
H11D C11B H11E 109.5
Si1B C11B H11F 109.5
H11D C11B H11F 109.5
H11E C11B H11F 109.5
Si1B C12B H12D 109.5
Si1B C12B H12E 109.5
H12D C12B H12E 109.5
Si1B C12B H12F 109.5
H12D C12B H12F 109.5
H12E C12B H12F 109.5
O2C Si1C O1C 173.17(10)
O2C Si1C N1C 83.95(10)
O1C Si1C N1C 89.81(10)
O2C Si1C C12C 92.95(13)
O1C Si1C C12C 92.32(12)
N1C Si1C C12C 116.44(13)
O2C Si1C C11C 92.55(12)
O1C Si1C C11C 88.71(12)
N1C Si1C C11C 124.74(13)
C12C Si1C C11C 118.81(15)
C4C N1C C6C 119.2(2)
C4C N1C Si1C 124.72(19)
C6C N1C Si1C 114.76(16)
C2C O1C Si1C 126.75(19)
C7C O2C Si1C 119.37(18)
C2C C1C H1CA 109.5
C2C C1C H1CB 109.5
H1CA C1C H1CB 109.5
C2C C1C H1CC 109.5
H1CA C1C H1CC 109.5
H1CB C1C H1CC 109.5
O1C C2C C3C 121.6(2)
O1C C2C C1C 116.0(3)
C3C C2C C1C 122.3(3)
C2C C3C C4C 122.4(2)
C2C C3C H3C 118.8
C4C C3C H3C 118.8
N1C C4C C3C 122.7(3)
N1C C4C C5C 120.4(2)
C3C C4C C5C 116.9(2)
C4C C5C H5CA 109.5
C4C C5C H5CB 109.5
H5CA C5C H5CB 109.5
C4C C5C H5CC 109.5
H5CA C5C H5CC 109.5
H5CB C5C H5CC 109.5
N1C C6C C7C 105.7(2)
N1C C6C C8C 112.2(2)
C7C C6C C8C 113.3(2)
N1C C6C H6C 108.5
C7C C6C H6C 108.5
C8C C6C H6C 108.5
O3C C7C O2C 124.6(3)
O3C C7C C6C 122.0(3)
O2C C7C C6C 113.4(2)
C10C C8C C9C 111.3(2)
C10C C8C C6C 112.7(2)
C9C C8C C6C 111.1(2)
C10C C8C H8C 107.1
C9C C8C H8C 107.1
C6C C8C H8C 107.1
C8C C9C H9CA 109.5
C8C C9C H9CB 109.5
H9CA C9C H9CB 109.5
C8C C9C H9CC 109.5
H9CA C9C H9CC 109.5
H9CB C9C H9CC 109.5
C8C C10C H10G 109.5
C8C C10C H10H 109.5
H10G C10C H10H 109.5
C8C C10C H10I 109.5
H10G C10C H10I 109.5
H10H C10C H10I 109.5
Si1C C11C H11G 109.5
Si1C C11C H11H 109.5
H11G C11C H11H 109.5
Si1C C11C H11I 109.5
H11G C11C H11I 109.5
H11H C11C H11I 109.5
Si1C C12C H12G 109.5
Si1C C12C H12H 109.5
H12G C12C H12H 109.5
Si1C C12C H12I 109.5
H12G C12C H12I 109.5
H12H C12C H12I 109.5

loop_
_geom_bond_atom_site_label_1
_geom_bond_atom_site_label_2
_geom_bond_distance
Si1A O1A 1.826(2)
Si1A O2A 1.835(2)
Si1A N1A 1.843(2)
Si1A C11A 1.861(3)
Si1A C12A 1.870(3)
N1A C4A 1.335(3)
N1A C6A 1.485(3)
O1A C2A 1.306(3)
O2A C7A 1.301(3)
O3A C7A 1.220(3)
C1A C2A 1.498(4)
C1A H1AA 0.9800
C1A H1AB 0.9800
C1A H1AC 0.9800
C2A C3A 1.371(4)
C3A C4A 1.413(4)
C3A H3A 0.9500
C4A C5A 1.501(4)
C5A H5AA 0.9800
C5A H5AB 0.9800
C5A H5AC 0.9800
C6A C7A 1.523(4)
C6A C8A 1.551(4)
C6A H6A 1.0000
C8A C10A 1.520(4)
C8A C9A 1.531(4)
C8A H8A 1.0000
C9A H9AA 0.9800
C9A H9AB 0.9800
C9A H9AC 0.9800
C10A H10A 0.9800
C10A H10B 0.9800
C10A H10C 0.9800
C11A H11A 0.9800
C11A H11B 0.9800
C11A H11C 0.9800
C12A H12A 0.9800
C12A H12B 0.9800
C12A H12C 0.9800
Si1B O1B 1.826(2)
Si1B O2B 1.842(2)
Si1B N1B 1.846(2)
Si1B C11B 1.862(3)
Si1B C12B 1.862(3)
N1B C4B 1.339(3)
N1B C6B 1.474(3)
O1B C2B 1.302(3)
O2B C7B 1.298(3)
O3B C7B 1.220(3)
C1B C2B 1.491(4)
C1B H1BA 0.9800
C1B H1BB 0.9800
C1B H1BC 0.9800
C2B C3B 1.375(4)
C3B C4B 1.410(4)
C3B H3B 0.9500
C4B C5B 1.502(4)
C5B H5BA 0.9800
C5B H5BB 0.9800
C5B H5BC 0.9800
C6B C7B 1.522(4)
C6B C8B 1.551(4)
C6B H6B 1.0000
C8B C10B 1.519(4)
C8B C9B 1.528(4)
C8B H8B 1.0000
C9B H9BA 0.9800
C9B H9BB 0.9800
C9B H9BC 0.9800
C10B H10D 0.9800
C10B H10E 0.9800
C10B H10F 0.9800
C11B H11D 0.9800
C11B H11E 0.9800
C11B H11F 0.9800
C12B H12D 0.9800
C12B H12E 0.9800
C12B H12F 0.9800
Si1C O2C 1.825(2)
Si1C O1C 1.830(2)
Si1C N1C 1.845(2)
Si1C C12C 1.869(3)
Si1C C11C 1.870(3)
N1C C4C 1.337(3)
N1C C6C 1.474(3)
O1C C2C 1.303(3)
O2C C7C 1.298(4)
O3C C7C 1.219(4)
C1C C2C 1.493(4)
C1C H1CA 0.9800
C1C H1CB 0.9800
C1C H1CC 0.9800
C2C C3C 1.373(4)
C3C C4C 1.399(4)
C3C H3C 0.9500
C4C C5C 1.510(4)
C5C H5CA 0.9800
C5C H5CB 0.9800
C5C H5CC 0.9800
C6C C7C 1.521(4)
C6C C8C 1.557(4)
C6C H6C 1.0000
C8C C10C 1.517(4)
C8C C9C 1.528(4)
C8C H8C 1.0000
C9C H9CA 0.9800
C9C H9CB 0.9800
C9C H9CC 0.9800
C10C H10G 0.9800
C10C H10H 0.9800
C10C H10I 0.9800
C11C H11G 0.9800
C11C H11H 0.9800
C11C H11I 0.9800
C12C H12G 0.9800
C12C H12H 0.9800
C12C H12I 0.9800

loop_
_geom_hbond_atom_site_label_D
_geom_hbond_atom_site_label_H
_geom_hbond_atom_site_label_A
_geom_hbond_site_symmetry_A
_geom_hbond_distance_DH
_geom_hbond_distance_HA
_geom_hbond_distance_DA
_geom_hbond_angle_DHA
C3A H3A O3A 1_545 0.95 2.61 3.457(3) 148.9
C5A H5AA O3A 1_545 0.98 2.45 3.414(3) 166.5
C3B H3B O3B 1_545 0.95 2.59 3.433(3) 147.6
C5B H5BA O3B 1_545 0.98 2.45 3.406(3) 165.4
C5C H5CA O3C 1_545 0.98 2.35 3.207(4) 146.2

loop_
_geom_torsion_atom_site_label_1
_geom_torsion_atom_site_label_2
_geom_torsion_atom_site_label_3
_geom_torsion_atom_site_label_4
_geom_torsion
O1A Si1A N1A C4A -35.2(2)
O2A Si1A N1A C4A 144.4(2)
C11A Si1A N1A C4A -124.4(2)
C12A Si1A N1A C4A 56.8(3)
O1A Si1A N1A C6A 159.48(18)
O2A Si1A N1A C6A -20.92(18)
C11A Si1A N1A C6A 70.3(2)
C12A Si1A N1A C6A -108.5(2)
N1A Si1A O1A C2A 43.3(2)
C11A Si1A O1A C2A 163.1(2)
C12A Si1A O1A C2A -75.4(2)
N1A Si1A O2A C7A 5.2(2)
C11A Si1A O2A C7A -114.5(2)
C12A Si1A O2A C7A 123.9(2)
Si1A O1A C2A C3A -30.6(4)
Si1A O1A C2A C1A 151.5(2)
O1A C2A C3A C4A -4.1(4)
C1A C2A C3A C4A 173.7(3)
C6A N1A C4A C3A 179.3(2)
Si1A N1A C4A C3A 15.2(4)
C6A N1A C4A C5A -0.7(4)
Si1A N1A C4A C5A -164.9(2)
C2A C3A C4A N1A 11.8(4)
C2A C3A C4A C5A -168.2(3)
C4A N1A C6A C7A -135.9(2)
Si1A N1A C6A C7A 29.9(2)
C4A N1A C6A C8A 105.5(3)
Si1A N1A C6A C8A -88.7(2)
Si1A O2A C7A O3A -169.8(2)
Si1A O2A C7A C6A 11.5(3)
N1A C6A C7A O3A 155.6(3)
C8A C6A C7A O3A -84.8(3)
N1A C6A C7A O2A -25.7(3)
C8A C6A C7A O2A 93.9(3)
N1A C6A C8A C10A -63.0(3)
C7A C6A C8A C10A -178.2(2)
N1A C6A C8A C9A 173.7(3)
C7A C6A C8A C9A 58.5(3)
O1B Si1B N1B C4B -34.4(2)
O2B Si1B N1B C4B 145.5(2)
C11B Si1B N1B C4B -123.8(2)
C12B Si1B N1B C4B 58.1(3)
O1B Si1B N1B C6B 159.72(18)
O2B Si1B N1B C6B -20.36(18)
C11B Si1B N1B C6B 70.4(2)
C12B Si1B N1B C6B -107.8(2)
N1B Si1B O1B C2B 42.3(2)
C11B Si1B O1B C2B 162.7(2)
C12B Si1B O1B C2B -76.3(2)
N1B Si1B O2B C7B 3.6(2)
C11B Si1B O2B C7B -116.6(2)
C12B Si1B O2B C7B 122.3(2)
Si1B O1B C2B C3B -29.9(4)
Si1B O1B C2B C1B 151.7(2)
O1B C2B C3B C4B -3.6(4)
C1B C2B C3B C4B 174.6(3)
C6B N1B C4B C3B -179.8(2)
Si1B N1B C4B C3B 15.4(4)
C6B N1B C4B C5B 0.5(4)
Si1B N1B C4B C5B -164.3(2)
C2B C3B C4B N1B 10.7(4)
C2B C3B C4B C5B -169.6(3)
C4B N1B C6B C7B -136.1(2)
Si1B N1B C6B C7B 30.2(2)
C4B N1B C6B C8B 105.5(3)
Si1B N1B C6B C8B -88.2(2)
Si1B O2B C7B O3B -168.3(2)
Si1B O2B C7B C6B 13.5(3)
N1B C6B C7B O3B 154.6(3)
C8B C6B C7B O3B -85.6(3)
N1B C6B C7B O2B -27.1(3)
C8B C6B C7B O2B 92.6(3)
N1B C6B C8B C10B -62.6(3)
C7B C6B C8B C10B -177.7(2)
N1B C6B C8B C9B 174.1(3)
C7B C6B C8B C9B 58.9(3)
O2C Si1C N1C C4C 151.3(2)
O1C Si1C N1C C4C -31.5(2)
C12C Si1C N1C C4C 61.0(2)
C11C Si1C N1C C4C -119.8(2)
O2C Si1C N1C C6C -15.68(18)
O1C Si1C N1C C6C 161.53(18)
C12C Si1C N1C C6C -106.0(2)
C11C Si1C N1C C6C 73.2(2)
N1C Si1C O1C C2C 36.9(2)
C12C Si1C O1C C2C -79.5(2)
C11C Si1C O1C C2C 161.7(2)
N1C Si1C O2C C7C 9.9(2)
C12C Si1C O2C C7C 126.2(2)
C11C Si1C O2C C7C -114.8(2)
Si1C O1C C2C C3C -24.3(4)
Si1C O1C C2C C1C 157.5(2)
O1C C2C C3C C4C -5.7(4)
C1C C2C C3C C4C 172.4(3)
C6C N1C C4C C3C -178.3(2)
Si1C N1C C4C C3C 15.2(4)
C6C N1C C4C C5C 1.3(3)
Si1C N1C C4C C5C -165.15(19)
C2C C3C C4C N1C 9.9(4)
C2C C3C C4C C5C -169.8(3)
C4C N1C C6C C7C -150.2(2)
Si1C N1C C6C C7C 17.6(3)
C4C N1C C6C C8C 86.0(3)
Si1C N1C C6C C8C -106.3(2)
Si1C O2C C7C O3C 179.2(3)
Si1C O2C C7C C6C -1.7(3)
N1C C6C C7C O3C 169.1(3)
C8C C6C C7C O3C -67.7(4)
N1C C6C C7C O2C -10.1(3)
C8C C6C C7C O2C 113.1(3)
N1C C6C C8C C10C 62.1(3)
C7C C6C C8C C10C -57.5(3)
N1C C6C C8C C9C -172.2(2)
C7C C6C C8C C9C 68.3(3)

_cod_database_fobs_code 2019969
